data_7109381
loop_
_publ_author_name
'Tsuyoshi Mita'
'Yuto Ikeda'
'Kenichi Michigami'
'Yoshihiro Sato'

_publ_section_title
;
 Iridium-catalyzed triple C(sp3)-H borylations: construction of
 triborylated sp3-carbon centers
;
_journal_name_full Chem.Commun.
_journal_page_first 5601
_journal_paper_doi 10.1039/c3cc42675k
_journal_volume 49
_journal_year 2013
_chemical_formula_moiety 'C25 H42 B3 N O6'
_chemical_formula_sum 'C25 H42 B3 N O6'
_chemical_formula_weight 485.04
_space_group_IT_number 14
_symmetry_cell_setting monoclinic
_symmetry_Int_Tables_number 14
_symmetry_space_group_name_Hall '-P 2ybc'
_symmetry_space_group_name_H-M 'P 1 21/c 1'
_atom_sites_solution_hydrogens geom
_atom_sites_solution_primary direct
_atom_sites_solution_secondary difmap
_cell_angle_alpha 90.0000
_cell_angle_beta 107.583(8)
_cell_angle_gamma 90.0000
_cell_formula_units_Z 4
_cell_length_a 17.5820(3)
_cell_length_b 10.16276(18)
_cell_length_c 16.1577(3)
_cell_measurement_reflns_used 39971
_cell_measurement_temperature 93
_cell_measurement_theta_max 68.16
_cell_measurement_theta_min 3.26
_cell_volume 2752.20(15)
_computing_cell_refinement 'RAPID AUTO'
_computing_data_collection 'RAPID AUTO (Rigaku, ????)'
_computing_data_reduction 'RAPID AUTO'
_computing_molecular_graphics 'CrystalStructure 4.0'
_computing_publication_material 'CrystalStructure 4.0 (Rigaku, 2011)'
_computing_structure_refinement 'SHELXL97 (Sheldrick, 2008)'
_computing_structure_solution 'Il Milione (Burla, et al., 2007)'
_diffrn_ambient_temperature 93
_diffrn_detector_area_resol_mean 10.000
_diffrn_measured_fraction_theta_full 0.998
_diffrn_measured_fraction_theta_max 0.998
_diffrn_measurement_device_type 'Rigaku R-AXIS RAPID II'
_diffrn_measurement_method \w
_diffrn_radiation_type 'Cu K\a'
_diffrn_radiation_wavelength 1.54187
_diffrn_reflns_av_R_equivalents 0.0248
_diffrn_reflns_limit_h_max 21
_diffrn_reflns_limit_h_min -20
_diffrn_reflns_limit_k_max 12
_diffrn_reflns_limit_k_min -12
_diffrn_reflns_limit_l_max 19
_diffrn_reflns_limit_l_min -19
_diffrn_reflns_number 44334
_diffrn_reflns_theta_full 68.20
_diffrn_reflns_theta_max 68.20
_diffrn_reflns_theta_min 5.09
_diffrn_standards_number 0
_exptl_absorpt_coefficient_mu 0.640
_exptl_absorpt_correction_T_max 0.922
_exptl_absorpt_correction_T_min 0.796
_exptl_absorpt_correction_type multi-scan
_exptl_absorpt_process_details 'ABSCOR (Rigaku, 1995)'
_exptl_crystal_colour colorless
_exptl_crystal_density_diffrn 1.171
_exptl_crystal_density_method 'not measured'
_exptl_crystal_description block
_exptl_crystal_F_000 1048.00
_exptl_crystal_size_max 0.175
_exptl_crystal_size_mid 0.130
_exptl_crystal_size_min 0.127
_refine_diff_density_max 0.34
_refine_diff_density_min -0.26
_refine_ls_extinction_method none
_refine_ls_goodness_of_fit_ref 1.067
_refine_ls_hydrogen_treatment constr
_refine_ls_number_parameters 328
_refine_ls_number_reflns 5015
_refine_ls_number_restraints 1
_refine_ls_R_factor_gt 0.0367
_refine_ls_shift/su_max 0.001
_refine_ls_structure_factor_coef Fsqd
_refine_ls_weighting_details 'w = 1/[\s^2^(Fo^2^)+(0.0513P)^2^+1.0259P] where P=(Fo^2^+2Fc^2^)/3'
_refine_ls_weighting_scheme calc
_refine_ls_wR_factor_ref 0.0975
_reflns_number_gt 4823
_reflns_number_total 5015
_reflns_threshold_expression F^2^>2.0\s(F^2^)
_cod_data_source_file c3cc42675k.txt
_cod_data_source_block SX037
_cod_original_cell_volume 2752.20(14)
_cod_database_code 7109381

loop_
_symmetry_equiv_pos_site_id
_symmetry_equiv_pos_as_xyz
1 +X,+Y,+Z
2 -X,1/2+Y,1/2-Z
3 -X,-Y,-Z
4 +X,1/2-Y,1/2+Z

loop_
_atom_site_label
_atom_site_type_symbol
_atom_site_fract_x
_atom_site_fract_y
_atom_site_fract_z
_atom_site_U_iso_or_equiv
_atom_site_adp_type
_atom_site_occupancy
_atom_site_symmetry_multiplicity
_atom_site_calc_flag
_atom_site_refinement_flags
O1 O 0.81515(5) 1.12378(8) 0.63235(5) 0.02100(19) Uani 1 4 d .
O2 O 0.87667(5) 1.01316(8) 0.54679(5) 0.01935(18) Uani 1 4 d .
O3 O 0.70963(5) 1.13750(8) 0.40115(5) 0.02058(19) Uani 1 4 d .
O4 O 0.79075(5) 0.77408(8) 0.45584(5) 0.02139(19) Uani 1 4 d .
O5 O 0.63176(5) 0.94865(8) 0.37006(5) 0.02047(19) Uani 1 4 d .
O6 O 0.70021(5) 0.70330(8) 0.52208(5) 0.02133(19) Uani 1 4 d .
N7 N 0.61169(6) 1.11000(9) 0.48290(6) 0.0195(2) Uani 1 4 d .
C8 C 0.67546(6) 0.95688(11) 0.59158(7) 0.0195(2) Uani 1 4 d .
C9 C 0.55309(7) 1.09502(12) 0.59659(8) 0.0226(2) Uani 1 4 d .
C10 C 0.61056(7) 1.05690(11) 0.55828(7) 0.0196(2) Uani 1 4 d .
C11 C 0.72730(6) 0.95382(11) 0.52916(7) 0.0183(2) Uani 1 4 d .
C12 C 1.01655(7) 1.06562(13) 0.61673(8) 0.0250(3) Uani 1 4 d .
C13 C 0.56100(7) 1.20764(12) 0.44578(8) 0.0236(3) Uani 1 4 d .
C14 C 0.78985(7) 1.03201(13) 0.32414(8) 0.0237(3) Uani 1 4 d .
C15 C 0.89994(7) 1.15050(12) 0.66813(7) 0.0200(2) Uani 1 4 d .
C16 C 0.93150(7) 1.11685(11) 0.59042(7) 0.0196(2) Uani 1 4 d .
C17 C 0.63816(7) 0.99514(12) 0.28835(7) 0.0229(3) Uani 1 4 d .
C18 C 0.70950(7) 1.09587(12) 0.31589(7) 0.0215(2) Uani 1 4 d .
C19 C 0.80084(7) 0.63248(12) 0.46523(8) 0.0237(3) Uani 1 4 d .
C20 C 0.49871(7) 1.19113(12) 0.55754(8) 0.0260(3) Uani 1 4 d .
C21 C 0.69934(8) 1.21751(13) 0.25845(8) 0.0277(3) Uani 1 4 d .
C22 C 0.91227(8) 1.29185(12) 0.69861(9) 0.0274(3) Uani 1 4 d .
C23 C 0.72073(7) 0.58828(12) 0.47914(8) 0.0222(2) Uani 1 4 d .
C24 C 0.72590(8) 0.46909(12) 0.53720(9) 0.0278(3) Uani 1 4 d .
C25 C 0.50394(7) 1.25081(12) 0.48169(8) 0.0267(3) Uani 1 4 d .
C26 C 0.93136(8) 1.05785(13) 0.74501(8) 0.0276(3) Uani 1 4 d .
C27 C 0.65352(8) 0.87645(13) 0.23774(8) 0.0288(3) Uani 1 4 d .
C28 C 0.92211(8) 1.22975(12) 0.52580(8) 0.0257(3) Uani 1 4 d .
C29 C 0.65380(8) 0.56886(13) 0.39452(8) 0.0301(3) Uani 1 4 d .
C30 C 0.87313(7) 0.61077(13) 0.54480(9) 0.0305(3) Uani 1 4 d .
C31 C 0.55873(7) 1.05717(14) 0.23707(8) 0.0304(3) Uani 1 4 d .
C32 C 0.81686(9) 0.57714(14) 0.38507(9) 0.0345(3) Uani 1 4 d .
B33 B 0.67458(8) 1.03591(13) 0.43933(8) 0.0190(3) Uani 1 4 d .
B34 B 0.80703(8) 1.03034(13) 0.56805(8) 0.0182(3) Uani 1 4 d .
B35 B 0.73923(7) 0.81064(13) 0.50094(8) 0.0188(3) Uani 1 4 d .
H8A H 0.65236 0.8708 0.59394 0.0234 Uiso 1 4 calc R
H8B H 0.70803 0.98036 0.64966 0.0234 Uiso 1 4 calc R
H9 H 0.55133 1.05608 0.64806 0.0272 Uiso 1 4 calc R
H12A H 1.01884 0.9819 0.6449 0.0300 Uiso 1 4 calc R
H12B H 1.05093 1.12679 0.65593 0.0300 Uiso 1 4 calc R
H12C H 1.03369 1.05578 0.56601 0.0300 Uiso 1 4 calc R
H13 H 0.5647 1.24645 0.39501 0.0284 Uiso 1 4 calc R
H14A H 0.83182 1.09389 0.34887 0.0284 Uiso 1 4 calc R
H14B H 0.79181 1.00579 0.26774 0.0284 Uiso 1 4 calc R
H14C H 0.79655 0.9561 0.36102 0.0284 Uiso 1 4 calc R
H20 H 0.45898 1.2159 0.58151 0.0311 Uiso 1 4 calc R
H21A H 0.74478 1.27405 0.27998 0.0333 Uiso 1 4 calc R
H21B H 0.65192 1.26378 0.25908 0.0333 Uiso 1 4 calc R
H21C H 0.69492 1.19134 0.20009 0.0333 Uiso 1 4 calc R
H22A H 0.89195 1.30383 0.74697 0.0328 Uiso 1 4 calc R
H22B H 0.88448 1.34926 0.65212 0.0328 Uiso 1 4 calc R
H22C H 0.9682 1.31217 0.71608 0.0328 Uiso 1 4 calc R
H24A H 0.76397 0.4857 0.59286 0.0333 Uiso 1 4 calc R
H24B H 0.74248 0.39387 0.5111 0.0333 Uiso 1 4 calc R
H24C H 0.67452 0.45233 0.54437 0.0333 Uiso 1 4 calc R
H25 H 0.4694 1.31864 0.45588 0.0321 Uiso 1 4 calc R
H26A H 0.9233 0.96838 0.72524 0.0331 Uiso 1 4 calc R
H26B H 0.90329 1.07336 0.78665 0.0331 Uiso 1 4 calc R
H26C H 0.9873 1.07341 0.77161 0.0331 Uiso 1 4 calc R
H27A H 0.60833 0.81849 0.22477 0.0346 Uiso 1 4 calc R
H27B H 0.70011 0.83053 0.27203 0.0346 Uiso 1 4 calc R
H27C H 0.66177 0.9057 0.18461 0.0346 Uiso 1 4 calc R
H28A H 0.93471 1.19917 0.47527 0.0308 Uiso 1 4 calc R
H28B H 0.95764 1.30003 0.55226 0.0308 Uiso 1 4 calc R
H28C H 0.86809 1.26107 0.50924 0.0308 Uiso 1 4 calc R
H29A H 0.65021 0.64493 0.35831 0.0361 Uiso 1 4 calc R
H29B H 0.60419 0.55683 0.40692 0.0361 Uiso 1 4 calc R
H29C H 0.66482 0.49259 0.365 0.0361 Uiso 1 4 calc R
H30A H 0.86115 0.64109 0.59575 0.0366 Uiso 1 4 calc R
H30B H 0.91788 0.65888 0.53806 0.0366 Uiso 1 4 calc R
H30C H 0.88582 0.5187 0.55063 0.0366 Uiso 1 4 calc R
H31A H 0.51647 0.99477 0.23142 0.0365 Uiso 1 4 calc R
H31B H 0.5608 1.08191 0.18044 0.0365 Uiso 1 4 calc R
H31C H 0.54903 1.13381 0.26712 0.0365 Uiso 1 4 calc R
H32A H 0.86703 0.6098 0.38159 0.0414 Uiso 1 4 calc R
H32B H 0.77502 0.6037 0.33434 0.0414 Uiso 1 4 calc R
H32C H 0.81867 0.48283 0.38848 0.0414 Uiso 1 4 calc R

loop_
_atom_site_aniso_label
_atom_site_aniso_U_11
_atom_site_aniso_U_22
_atom_site_aniso_U_33
_atom_site_aniso_U_12
_atom_site_aniso_U_13
_atom_site_aniso_U_23
O1 0.0156(4) 0.0229(4) 0.0250(4) -0.0005(3) 0.0069(3) -0.0044(3)
O2 0.0167(4) 0.0201(4) 0.0214(4) -0.0004(3) 0.0059(3) -0.0030(3)
O3 0.0193(4) 0.0232(4) 0.0198(4) -0.0006(3) 0.0066(3) 0.0003(3)
O4 0.0233(4) 0.0179(4) 0.0252(4) 0.0020(3) 0.0106(3) 0.0004(3)
O5 0.0199(4) 0.0240(4) 0.0175(4) -0.0014(3) 0.0056(3) 0.0003(3)
O6 0.0199(4) 0.0195(4) 0.0257(4) -0.0002(3) 0.0087(3) -0.0027(3)
N7 0.0160(5) 0.0197(5) 0.0225(5) -0.0012(4) 0.0053(4) -0.0027(4)
C8 0.0167(5) 0.0223(6) 0.0197(5) -0.0011(4) 0.0057(4) -0.0009(4)
C9 0.0192(6) 0.0251(6) 0.0248(6) -0.0057(5) 0.0084(5) -0.0075(5)
C10 0.0177(5) 0.0191(6) 0.0214(6) -0.0053(4) 0.0051(4) -0.0056(4)
C11 0.0164(5) 0.0204(6) 0.0184(5) 0.0009(4) 0.0059(4) 0.0001(4)
C12 0.0170(6) 0.0288(6) 0.0288(6) 0.0009(5) 0.0064(5) -0.0032(5)
C13 0.0204(6) 0.0222(6) 0.0271(6) 0.0009(5) 0.0053(5) -0.0004(5)
C14 0.0206(6) 0.0293(6) 0.0222(6) 0.0011(5) 0.0082(5) 0.0031(5)
C15 0.0147(5) 0.0226(6) 0.0223(6) -0.0011(4) 0.0048(4) -0.0023(5)
C16 0.0172(6) 0.0191(6) 0.0224(6) -0.0010(4) 0.0058(5) -0.0024(5)
C17 0.0219(6) 0.0282(6) 0.0183(6) -0.0000(5) 0.0055(5) 0.0022(5)
C18 0.0202(6) 0.0257(6) 0.0188(6) 0.0006(5) 0.0061(5) 0.0017(5)
C19 0.0244(6) 0.0177(6) 0.0312(6) 0.0019(5) 0.0116(5) -0.0001(5)
C20 0.0181(6) 0.0268(6) 0.0344(7) -0.0032(5) 0.0103(5) -0.0126(5)
C21 0.0287(7) 0.0291(7) 0.0257(6) 0.0023(5) 0.0086(5) 0.0060(5)
C22 0.0239(6) 0.0266(7) 0.0326(7) -0.0032(5) 0.0101(5) -0.0091(5)
C23 0.0201(6) 0.0200(6) 0.0269(6) 0.0010(5) 0.0079(5) -0.0035(5)
C24 0.0257(6) 0.0227(6) 0.0368(7) -0.0015(5) 0.0124(5) 0.0004(5)
C25 0.0193(6) 0.0228(6) 0.0355(7) 0.0029(5) 0.0045(5) -0.0047(5)
C26 0.0242(6) 0.0339(7) 0.0235(6) -0.0007(5) 0.0055(5) 0.0014(5)
C27 0.0327(7) 0.0331(7) 0.0214(6) -0.0044(5) 0.0094(5) -0.0031(5)
C28 0.0248(6) 0.0256(6) 0.0281(6) -0.0009(5) 0.0100(5) 0.0028(5)
C29 0.0282(7) 0.0274(7) 0.0321(7) -0.0006(5) 0.0055(5) -0.0069(5)
C30 0.0196(6) 0.0253(6) 0.0450(8) 0.0022(5) 0.0073(6) 0.0049(6)
C31 0.0217(6) 0.0406(8) 0.0252(6) -0.0005(5) 0.0013(5) 0.0056(6)
C32 0.0410(8) 0.0267(7) 0.0445(8) 0.0001(6) 0.0261(7) -0.0068(6)
B33 0.0164(6) 0.0206(6) 0.0204(6) 0.0018(5) 0.0059(5) -0.0004(5)
B34 0.0184(6) 0.0176(6) 0.0182(6) 0.0030(5) 0.0049(5) 0.0026(5)
B35 0.0150(6) 0.0222(7) 0.0172(6) 0.0010(5) 0.0019(5) 0.0005(5)

loop_
_atom_type_symbol
_atom_type_description
_atom_type_scat_dispersion_real
_atom_type_scat_dispersion_imag
_atom_type_scat_source
C C 0.0181 0.0091
;
International Tables for Crystallography
(1992, Vol. C, Tables 4.2.6.8 and 6.1.1.4)
;
H H 0.0000 0.0000
;
International Tables for Crystallography
(1992, Vol. C, Table 6.1.1.4)
;
O O 0.0492 0.0322
;
International Tables for Crystallography
(1992, Vol. C, Tables 4.2.6.8 and 6.1.1.4)
;
N N 0.0311 0.0180
;
International Tables for Crystallography
(1992, Vol. C, Tables 4.2.6.8 and 6.1.1.4)
;
B B 0.0090 0.0039
;
International Tables for Crystallography
(1992, Vol. C, Tables 4.2.6.8 and 6.1.1.4)
;

loop_
_geom_angle_atom_site_label_1
_geom_angle_atom_site_label_2
_geom_angle_atom_site_label_3
_geom_angle
_geom_angle_publ_flag
C15 O1 B34 106.74(10) yes
C16 O2 B34 107.17(9) yes
C18 O3 B33 108.86(9) yes
C19 O4 B35 106.97(10) yes
C17 O5 B33 109.98(9) yes
C23 O6 B35 107.55(10) yes
C10 N7 C13 120.83(12) yes
C10 N7 B33 113.46(9) yes
C13 N7 B33 125.52(10) yes
C10 C8 C11 108.24(9) yes
C10 C9 C20 119.37(12) yes
N7 C10 C8 112.38(11) yes
N7 C10 C9 120.38(10) yes
C8 C10 C9 127.24(11) yes
C8 C11 B33 105.75(9) yes
C8 C11 B34 111.18(9) yes
C8 C11 B35 111.51(10) yes
B33 C11 B34 107.05(9) yes
B33 C11 B35 107.31(9) yes
B34 C11 B35 113.55(9) yes
N7 C13 C25 121.09(12) yes
O1 C15 C16 102.18(8) yes
O1 C15 C22 109.63(10) yes
O1 C15 C26 106.55(10) yes
C16 C15 C22 114.85(11) yes
C16 C15 C26 113.09(10) yes
C22 C15 C26 109.91(9) yes
O2 C16 C12 109.82(9) yes
O2 C16 C15 101.77(10) yes
O2 C16 C28 107.06(8) yes
C12 C16 C15 114.24(9) yes
C12 C16 C28 110.08(11) yes
C15 C16 C28 113.29(10) yes
O5 C17 C18 103.33(8) yes
O5 C17 C27 107.92(10) yes
O5 C17 C31 108.73(11) yes
C18 C17 C27 114.22(11) yes
C18 C17 C31 113.85(10) yes
C27 C17 C31 108.43(9) yes
O3 C18 C14 107.93(8) yes
O3 C18 C17 103.42(10) yes
O3 C18 C21 108.08(10) yes
C14 C18 C17 112.71(10) yes
C14 C18 C21 109.51(11) yes
C17 C18 C21 114.73(9) yes
O4 C19 C23 102.33(10) yes
O4 C19 C30 106.00(9) yes
O4 C19 C32 109.09(11) yes
C23 C19 C30 113.32(11) yes
C23 C19 C32 115.22(10) yes
C30 C19 C32 110.12(11) yes
C9 C20 C25 119.29(13) yes
O6 C23 C19 101.64(9) yes
O6 C23 C24 108.82(11) yes
O6 C23 C29 107.19(9) yes
C19 C23 C24 115.55(10) yes
C19 C23 C29 113.25(11) yes
C24 C23 C29 109.70(10) yes
C13 C25 C20 118.85(11) yes
O3 B33 O5 107.40(10) yes
O3 B33 N7 106.49(9) yes
O3 B33 C11 122.01(9) yes
O5 B33 N7 110.38(10) yes
O5 B33 C11 112.59(9) yes
N7 B33 C11 97.04(9) yes
O1 B34 O2 112.10(10) yes
O1 B34 C11 121.42(12) yes
O2 B34 C11 126.45(11) yes
O4 B35 O6 111.88(11) yes
O4 B35 C11 125.19(11) yes
O6 B35 C11 122.88(11) yes
C10 C8 H8A 110.045 no
C10 C8 H8B 110.050 no
C11 C8 H8A 110.049 no
C11 C8 H8B 110.059 no
H8A C8 H8B 108.399 no
C10 C9 H9 120.312 no
C20 C9 H9 120.319 no
C16 C12 H12A 109.479 no
C16 C12 H12B 109.472 no
C16 C12 H12C 109.475 no
H12A C12 H12B 109.464 no
H12A C12 H12C 109.475 no
H12B C12 H12C 109.462 no
N7 C13 H13 119.459 no
C25 C13 H13 119.451 no
C18 C14 H14A 109.466 no
C18 C14 H14B 109.477 no
C18 C14 H14C 109.469 no
H14A C14 H14B 109.478 no
H14A C14 H14C 109.469 no
H14B C14 H14C 109.469 no
C9 C20 H20 120.356 no
C25 C20 H20 120.352 no
C18 C21 H21A 109.470 no
C18 C21 H21B 109.474 no
C18 C21 H21C 109.472 no
H21A C21 H21B 109.473 no
H21A C21 H21C 109.470 no
H21B C21 H21C 109.467 no
C15 C22 H22A 109.476 no
C15 C22 H22B 109.473 no
C15 C22 H22C 109.469 no
H22A C22 H22B 109.463 no
H22A C22 H22C 109.475 no
H22B C22 H22C 109.472 no
C23 C24 H24A 109.468 no
C23 C24 H24B 109.476 no
C23 C24 H24C 109.469 no
H24A C24 H24B 109.466 no
H24A C24 H24C 109.471 no
H24B C24 H24C 109.476 no
C13 C25 H25 120.569 no
C20 C25 H25 120.581 no
C15 C26 H26A 109.476 no
C15 C26 H26B 109.478 no
C15 C26 H26C 109.474 no
H26A C26 H26B 109.466 no
H26A C26 H26C 109.468 no
H26B C26 H26C 109.465 no
C17 C27 H27A 109.458 no
C17 C27 H27B 109.462 no
C17 C27 H27C 109.472 no
H27A C27 H27B 109.474 no
H27A C27 H27C 109.479 no
H27B C27 H27C 109.484 no
C16 C28 H28A 109.473 no
C16 C28 H28B 109.465 no
C16 C28 H28C 109.474 no
H28A C28 H28B 109.468 no
H28A C28 H28C 109.475 no
H28B C28 H28C 109.472 no
C23 C29 H29A 109.474 no
C23 C29 H29B 109.475 no
C23 C29 H29C 109.473 no
H29A C29 H29B 109.460 no
H29A C29 H29C 109.473 no
H29B C29 H29C 109.472 no
C19 C30 H30A 109.469 no
C19 C30 H30B 109.467 no
C19 C30 H30C 109.467 no
H30A C30 H30B 109.475 no
H30A C30 H30C 109.474 no
H30B C30 H30C 109.474 no
C17 C31 H31A 109.473 no
C17 C31 H31B 109.464 no
C17 C31 H31C 109.473 no
H31A C31 H31B 109.477 no
H31A C31 H31C 109.476 no
H31B C31 H31C 109.464 no
C19 C32 H32A 109.469 no
C19 C32 H32B 109.468 no
C19 C32 H32C 109.462 no
H32A C32 H32B 109.480 no
H32A C32 H32C 109.480 no
H32B C32 H32C 109.468 no

loop_
_geom_bond_atom_site_label_1
_geom_bond_atom_site_label_2
_geom_bond_distance
_geom_bond_publ_flag
O1 C15 1.4525(14) yes
O1 B34 1.3827(15) yes
O2 C16 1.4581(13) yes
O2 B34 1.3791(18) yes
O3 C18 1.4404(15) yes
O3 B33 1.4339(17) yes
O4 C19 1.4523(15) yes
O4 B35 1.3742(17) yes
O5 C17 1.4383(15) yes
O5 B33 1.4480(14) yes
O6 C23 1.4592(16) yes
O6 B35 1.3852(16) yes
N7 C10 1.3378(16) yes
N7 C13 1.3475(15) yes
N7 B33 1.6600(19) yes
C8 C10 1.5013(15) yes
C8 C11 1.5506(18) yes
C9 C10 1.3900(19) yes
C9 C20 1.3791(16) yes
C11 B33 1.6879(16) yes
C11 B34 1.5596(16) yes
C11 B35 1.5579(18) yes
C12 C16 1.5178(17) yes
C13 C25 1.374(2) yes
C14 C18 1.5235(18) yes
C15 C16 1.5564(18) yes
C15 C22 1.5128(17) yes
C15 C26 1.5232(17) yes
C16 C28 1.5263(17) yes
C17 C18 1.5754(17) yes
C17 C27 1.5264(19) yes
C17 C31 1.5281(16) yes
C18 C21 1.5236(18) yes
C19 C23 1.5580(19) yes
C19 C30 1.5264(16) yes
C19 C32 1.514(2) yes
C20 C25 1.3951(19) yes
C23 C24 1.5179(18) yes
C23 C29 1.5235(16) yes
C8 H8A 0.970 no
C8 H8B 0.970 no
C9 H9 0.930 no
C12 H12A 0.960 no
C12 H12B 0.960 no
C12 H12C 0.960 no
C13 H13 0.930 no
C14 H14A 0.960 no
C14 H14B 0.960 no
C14 H14C 0.960 no
C20 H20 0.930 no
C21 H21A 0.960 no
C21 H21B 0.960 no
C21 H21C 0.960 no
C22 H22A 0.960 no
C22 H22B 0.960 no
C22 H22C 0.960 no
C24 H24A 0.960 no
C24 H24B 0.960 no
C24 H24C 0.960 no
C25 H25 0.930 no
C26 H26A 0.960 no
C26 H26B 0.960 no
C26 H26C 0.960 no
C27 H27A 0.960 no
C27 H27B 0.960 no
C27 H27C 0.960 no
C28 H28A 0.960 no
C28 H28B 0.960 no
C28 H28C 0.960 no
C29 H29A 0.960 no
C29 H29B 0.960 no
C29 H29C 0.960 no
C30 H30A 0.960 no
C30 H30B 0.960 no
C30 H30C 0.960 no
C31 H31A 0.960 no
C31 H31B 0.960 no
C31 H31C 0.960 no
C32 H32A 0.960 no
C32 H32B 0.960 no
C32 H32C 0.960 no

loop_
_geom_contact_atom_site_label_1
_geom_contact_atom_site_label_2
_geom_contact_distance
_geom_contact_publ_flag
_geom_contact_site_symmetry_2
O1 C8 2.8923(13) no .
O1 C10 3.4975(14) no .
O1 C28 3.1010(18) no .
O1 B33 3.4606(14) no .
O2 O3 3.4036(11) no .
O2 O4 3.0006(11) no .
O2 C14 3.4628(14) no .
O2 C26 3.0867(15) no .
O2 B33 3.4592(15) no .
O2 B35 3.0891(15) no .
O3 C10 3.5809(16) no .
O3 C13 2.9993(17) no .
O3 C31 3.2380(13) no .
O3 B34 2.9327(14) no .
O4 O5 3.2468(11) no .
O4 C14 3.3733(16) no .
O4 C29 3.1125(15) no .
O4 B33 3.3158(16) no .
O4 B34 3.1366(15) no .
O5 O6 3.4515(11) no .
O5 C8 3.4274(14) no .
O5 C10 3.3590(15) no .
O5 C13 3.3003(16) no .
O5 C14 3.2000(17) no .
O5 B35 2.7560(14) no .
O6 C8 2.8960(14) no .
O6 C30 3.0965(15) no .
N7 C17 3.5135(16) no .
N7 C20 2.7436(18) no .
N7 B34 3.3895(16) no .
C9 C13 2.7334(19) no .
C10 C25 2.7436(16) no .
C10 B34 3.4206(19) no .
C12 C22 3.444(2) no .
C12 C26 2.902(2) no .
C12 B34 3.5450(18) no .
C14 C27 2.8587(17) no .
C14 B33 3.139(2) no .
C21 C27 3.5513(19) no .
C21 C31 2.8932(19) no .
C21 B33 3.592(2) no .
C22 C28 2.918(2) no .
C22 B34 3.5467(17) no .
C24 C30 2.9321(19) no .
C24 C32 3.490(2) no .
C24 B35 3.5397(18) no .
C26 B34 3.0423(16) no .
C27 B33 3.5559(19) no .
C28 B34 3.082(2) no .
C29 C32 2.918(2) no .
C29 B35 3.1129(18) no .
C30 B35 3.0270(18) no .
C31 B33 3.2945(16) no .
C32 B35 3.542(2) no .
O5 C9 3.4797(16) no 3_676
O5 C20 3.2047(17) no 3_676
O6 C20 3.5099(14) no 3_676
N7 C9 3.4837(15) no 3_676
N7 C20 3.5769(15) no 3_676
C9 O5 3.4797(16) no 3_676
C9 N7 3.4837(15) no 3_676
C9 C10 3.5460(15) no 3_676
C10 C9 3.5460(15) no 3_676
C10 C20 3.3726(16) no 3_676
C12 C14 3.3939(17) no 3_776
C14 C12 3.3939(17) no 3_776
C20 O5 3.2047(17) no 3_676
C20 O6 3.5099(14) no 3_676
C20 N7 3.5769(15) no 3_676
C20 C10 3.3726(16) no 3_676
O1 H8B 2.4633 no .
O1 H22A 2.6628 no .
O1 H22B 2.5698 no .
O1 H22C 3.2461 no .
O1 H26A 2.5765 no .
O1 H26B 2.5584 no .
O1 H26C 3.2205 no .
O1 H28C 2.8086 no .
O2 H12A 2.5432 no .
O2 H12B 3.2506 no .
O2 H12C 2.7180 no .
O2 H14A 3.1620 no .
O2 H14C 2.9624 no .
O2 H26A 2.7865 no .
O2 H28A 2.5812 no .
O2 H28B 3.2339 no .
O2 H28C 2.5852 no .
O3 H13 2.7525 no .
O3 H14A 2.5733 no .
O3 H14B 3.2261 no .
O3 H14C 2.5987 no .
O3 H21A 2.6214 no .
O3 H21B 2.5571 no .
O3 H21C 3.2268 no .
O3 H28C 3.0740 no .
O3 H31C 2.9950 no .
O4 H14C 2.4236 no .
O4 H27B 2.9715 no .
O4 H29A 2.8212 no .
O4 H30A 2.6036 no .
O4 H30B 2.5175 no .
O4 H30C 3.2139 no .
O4 H32A 2.6453 no .
O4 H32B 2.5692 no .
O4 H32C 3.2418 no .
O5 H13 3.3165 no .
O5 H14C 2.9457 no .
O5 H27A 2.6165 no .
O5 H27B 2.5581 no .
O5 H27C 3.2253 no .
O5 H29A 3.1154 no .
O5 H31A 2.5697 no .
O5 H31B 3.2355 no .
O5 H31C 2.6385 no .
O6 H8A 2.3545 no .
O6 H8B 3.4677 no .
O6 H24A 2.5846 no .
O6 H24B 3.2484 no .
O6 H24C 2.6339 no .
O6 H29A 2.5925 no .
O6 H29B 2.5749 no .
O6 H29C 3.2342 no .
O6 H30A 2.7908 no .
N7 H8A 2.9773 no .
N7 H8B 3.0179 no .
N7 H9 3.2030 no .
N7 H25 3.2071 no .
N7 H31C 3.3328 no .
C8 H9 2.7956 no .
C9 H8A 2.8785 no .
C9 H8B 2.8466 no .
C9 H25 3.2369 no .
C10 H13 3.1678 no .
C10 H20 3.2340 no .
C11 H14C 3.2958 no .
C12 H22C 3.2252 no .
C12 H26A 2.9112 no .
C12 H26C 2.7038 no .
C12 H28A 2.6739 no .
C12 H28B 2.6798 no .
C12 H28C 3.3221 no .
C13 H20 3.2266 no .
C13 H31C 2.9280 no .
C14 H21A 2.6165 no .
C14 H21B 3.3157 no .
C14 H21C 2.7210 no .
C14 H27B 2.5668 no .
C14 H27C 2.9554 no .
C14 H28A 3.4027 no .
C15 H12A 2.8144 no .
C15 H12B 2.7314 no .
C15 H12C 3.3946 no .
C15 H28A 3.3882 no .
C15 H28B 2.8268 no .
C15 H28C 2.7016 no .
C16 H22A 3.3993 no .
C16 H22B 2.7846 no .
C16 H22C 2.7726 no .
C16 H26A 2.6893 no .
C16 H26B 3.3829 no .
C16 H26C 2.8272 no .
C17 H13 3.5364 no .
C17 H14A 3.3978 no .
C17 H14B 2.8221 no .
C17 H14C 2.7048 no .
C17 H21A 3.4234 no .
C17 H21B 2.7937 no .
C17 H21C 2.8045 no .
C18 H13 3.5248 no .
C18 H27A 3.4199 no .
C18 H27B 2.7804 no .
C18 H27C 2.8042 no .
C18 H31A 3.4115 no .
C18 H31B 2.8615 no .
C18 H31C 2.7178 no .
C19 H24A 2.7759 no .
C19 H24B 2.8181 no .
C19 H24C 3.4111 no .
C19 H29A 2.6926 no .
C19 H29B 3.3860 no .
C19 H29C 2.8325 no .
C20 H13 3.2248 no .
C21 H14A 2.6613 no .
C21 H14B 2.6736 no .
C21 H14C 3.3188 no .
C21 H27C 3.3801 no .
C21 H31B 2.7506 no .
C21 H31C 2.8198 no .
C22 H12B 3.2014 no .
C22 H26A 3.3135 no .
C22 H26B 2.6673 no .
C22 H26C 2.6683 no .
C22 H28B 2.7156 no .
C22 H28C 2.9373 no .
C23 H30A 2.6689 no .
C23 H30B 3.3827 no .
C23 H30C 2.8695 no .
C23 H32A 3.4056 no .
C23 H32B 2.7855 no .
C23 H32C 2.7899 no .
C24 H29A 3.3159 no .
C24 H29B 2.6616 no .
C24 H29C 2.6733 no .
C24 H30A 2.8716 no .
C24 H30C 2.7997 no .
C24 H32C 3.2897 no .
C25 H9 3.2378 no .
C26 H12A 2.6610 no .
C26 H12B 2.9682 no .
C26 H22A 2.5968 no .
C26 H22B 3.3099 no .
C26 H22C 2.7388 no .
C27 H14B 2.6763 no .
C27 H14C 2.8143 no .
C27 H21C 3.3776 no .
C27 H29A 3.0665 no .
C27 H31A 2.6672 no .
C27 H31B 2.6387 no .
C27 H31C 3.3118 no .
C27 H32B 3.5593 no .
C28 H12A 3.3110 no .
C28 H12B 2.7872 no .
C28 H12C 2.5742 no .
C28 H14A 3.1396 no .
C28 H22B 2.6257 no .
C28 H22C 3.0505 no .
C29 H24A 3.3145 no .
C29 H24B 2.7143 no .
C29 H24C 2.6200 no .
C29 H27B 3.5532 no .
C29 H32B 2.6202 no .
C29 H32C 3.0574 no .
C30 H24A 2.6082 no .
C30 H24B 3.1107 no .
C30 H32A 2.6067 no .
C30 H32B 3.3167 no .
C30 H32C 2.7433 no .
C31 H13 3.1720 no .
C31 H21B 2.6207 no .
C31 H21C 2.9689 no .
C31 H27A 2.6055 no .
C31 H27B 3.3098 no .
C31 H27C 2.7015 no .
C32 H24B 3.3068 no .
C32 H27B 3.4519 no .
C32 H29A 2.9123 no .
C32 H29C 2.7323 no .
C32 H30A 3.3189 no .
C32 H30B 2.7023 no .
C32 H30C 2.6494 no .
B33 H8A 3.1303 no .
B33 H8B 3.3176 no .
B33 H13 2.8262 no .
B33 H14A 3.5451 no .
B33 H14C 2.9150 no .
B33 H27B 3.5494 no .
B33 H31C 3.1455 no .
B34 H8A 3.2994 no .
B34 H8B 2.5324 no .
B34 H12A 3.5859 no .
B34 H14C 3.3794 no .
B34 H26A 2.8088 no .
B34 H26B 3.4524 no .
B34 H28A 3.5020 no .
B34 H28C 2.8583 no .
B35 H8A 2.5202 no .
B35 H8B 3.1379 no .
B35 H14C 3.1127 no .
B35 H24A 3.5930 no .
B35 H27B 3.5577 no .
B35 H29A 2.9013 no .
B35 H29B 3.5241 no .
B35 H30A 2.8155 no .
B35 H30B 3.3862 no .
H8A H9 2.8990 no .
H8B H9 2.8531 no .
H9 H20 2.3186 no .
H12A H26A 2.4172 no .
H12A H26C 2.4597 no .
H12A H28A 3.4823 no .
H12A H28B 3.5886 no .
H12B H22C 2.7320 no .
H12B H26A 3.2249 no .
H12B H26C 2.5105 no .
H12B H28A 3.1038 no .
H12B H28B 2.6336 no .
H12C H28A 2.4000 no .
H12C H28B 2.7963 no .
H12C H28C 3.4724 no .
H13 H21B 3.0400 no .
H13 H25 2.3041 no .
H13 H31A 3.5908 no .
H13 H31C 2.3049 no .
H14A H21A 2.4298 no .
H14A H21B 3.5097 no .
H14A H21C 3.0095 no .
H14A H27B 3.5115 no .
H14A H28A 2.5212 no .
H14A H28C 3.0015 no .
H14B H21A 2.8730 no .
H14B H21B 3.5687 no .
H14B H21C 2.5549 no .
H14B H27B 2.4175 no .
H14B H27C 2.4922 no .
H14C H21A 3.5020 no .
H14C H21C 3.5864 no .
H14C H27B 2.2579 no .
H14C H27C 3.1498 no .
H14C H28A 3.5639 no .
H20 H25 2.3386 no .
H21B H31A 3.5640 no .
H21B H31B 2.5234 no .
H21B H31C 2.2751 no .
H21C H27C 2.9565 no .
H21C H31B 2.5389 no .
H21C H31C 3.1261 no .
H22A H26A 3.4880 no .
H22A H26B 2.4206 no .
H22A H26C 2.8371 no .
H22B H26B 3.5017 no .
H22B H26C 3.5701 no .
H22B H28A 3.5772 no .
H22B H28B 2.4005 no .
H22B H28C 2.4112 no .
H22C H26A 3.5948 no .
H22C H26B 3.0461 no .
H22C H26C 2.5736 no .
H22C H28B 2.5998 no .
H22C H28C 3.3141 no .
H24A H29B 3.5130 no .
H24A H29C 3.5666 no .
H24A H30A 2.3167 no .
H24A H30B 3.5569 no .
H24A H30C 2.4599 no .
H24B H29A 3.5800 no .
H24B H29B 3.0025 no .
H24B H29C 2.5487 no .
H24B H30A 3.2882 no .
H24B H30C 2.7196 no .
H24B H32C 2.8532 no .
H24C H29A 3.5036 no .
H24C H29B 2.4352 no .
H24C H29C 2.8805 no .
H27A H29A 2.7109 no .
H27A H31A 2.4360 no .
H27A H31B 2.8313 no .
H27A H31C 3.5008 no .
H27B H29A 2.6476 no .
H27B H31A 3.5159 no .
H27B H31B 3.5392 no .
H27B H32B 2.6947 no .
H27C H31A 3.0142 no .
H27C H31B 2.5081 no .
H27C H31C 3.5605 no .
H29A H32B 2.3779 no .
H29A H32C 3.2942 no .
H29B H32B 3.5709 no .
H29C H32B 2.4196 no .
H29C H32C 2.6174 no .
H30A H32A 3.5074 no .
H30A H32C 3.5846 no .
H30B H32A 2.4646 no .
H30B H32B 3.5303 no .
H30B H32C 3.0883 no .
H30C H32A 2.8073 no .
H30C H32B 3.5554 no .
H30C H32C 2.5538 no .
O1 H21A 3.1752 no 4_575
O1 H21C 3.2549 no 4_575
O1 H24B 3.3901 no 1_565
O2 H12C 2.8341 no 3_776
O3 H24B 3.1077 no 1_565
O5 H9 3.1434 no 3_676
O5 H20 2.5901 no 3_676
O6 H20 2.9119 no 3_676
O6 H25 3.1162 no 3_676
O6 H27C 3.1069 no 4_565
N7 H9 3.4463 no 3_676
N7 H20 3.5798 no 3_676
C8 H20 3.5353 no 3_676
C9 H21B 3.0357 no 4_575
C9 H21C 3.3481 no 4_575
C9 H31A 3.4791 no 3_676
C9 H31B 3.5388 no 4_575
C10 H20 3.5517 no 3_676
C10 H21B 3.5987 no 4_575
C10 H21C 3.4559 no 4_575
C12 H12C 3.0732 no 3_776
C12 H14A 3.0247 no 3_776
C12 H14B 3.4006 no 3_776
C12 H14C 3.2035 no 3_776
C12 H22A 3.5179 no 2_746
C12 H28A 3.3099 no 3_776
C13 H9 3.4020 no 3_676
C13 H24B 3.5836 no 1_565
C13 H24C 3.2839 no 1_565
C13 H27A 3.5735 no 2_655
C14 H12A 3.2508 no 3_776
C14 H12B 3.1623 no 3_776
C14 H12C 3.2008 no 3_776
C14 H22A 2.9854 no 4_574
C16 H12C 3.2826 no 3_776
C20 H8A 3.0845 no 3_676
C20 H21B 3.5736 no 4_575
C20 H29B 3.2850 no 3_676
C20 H31B 3.0241 no 4_575
C21 H8B 3.5642 no 4_574
C21 H9 3.5275 no 4_574
C21 H22A 3.4539 no 4_574
C21 H29C 3.4320 no 1_565
C22 H12A 3.1210 no 2_756
C22 H14A 3.3643 no 4_575
C22 H14B 3.3752 no 4_575
C22 H24A 3.3027 no 1_565
C22 H26A 3.3078 no 2_756
C22 H26C 3.3202 no 2_756
C22 H30C 3.2521 no 1_565
C24 H14B 3.5603 no 4_565
C24 H21C 3.2784 no 4_565
C24 H22B 3.0946 no 1_545
C24 H27C 3.1916 no 4_565
C24 H28C 3.4067 no 1_545
C25 H8A 2.9230 no 3_676
C25 H24C 3.5185 no 1_565
C25 H27A 3.3940 no 2_655
C25 H29B 3.5697 no 3_676
C25 H31B 3.5018 no 4_575
C26 H22C 3.0128 no 2_746
C26 H32A 3.2496 no 4_565
C26 H32C 3.4993 no 4_565
C27 H8A 3.4182 no 4_564
C27 H25 3.2739 no 2_645
C28 H12C 3.4527 no 3_776
C28 H24B 3.5156 no 1_565
C28 H30B 3.4661 no 3_776
C28 H30C 3.0571 no 1_565
C28 H32C 3.5225 no 1_565
C29 H20 3.0546 no 3_676
C29 H31A 3.1606 no 2_645
C29 H31B 3.6000 no 2_645
C30 H22B 3.1466 no 1_545
C30 H26C 3.2507 no 2_746
C30 H28B 3.4766 no 1_545
C30 H28C 3.5969 no 1_545
C31 H9 3.2686 no 3_676
C31 H20 3.4711 no 4_574
C31 H29B 3.0970 no 2_655
C32 H21A 3.5605 no 1_545
C32 H26B 2.9390 no 4_564
B33 H20 3.4204 no 3_676
B35 H20 3.3447 no 3_676
H8A C20 3.0845 no 3_676
H8A C25 2.9230 no 3_676
H8A C27 3.4182 no 4_565
H8A H20 3.0483 no 3_676
H8A H25 2.8100 no 3_676
H8A H27A 3.1237 no 4_565
H8A H27B 3.4222 no 4_565
H8A H27C 3.1501 no 4_565
H8B C21 3.5642 no 4_575
H8B H21A 3.2029 no 4_575
H8B H21B 3.4517 no 4_575
H8B H21C 3.4587 no 4_575
H8B H32B 2.9829 no 4_565
H9 O5 3.1434 no 3_676
H9 N7 3.4463 no 3_676
H9 C13 3.4020 no 3_676
H9 C21 3.5275 no 4_575
H9 C31 3.2686 no 3_676
H9 H21B 2.7893 no 4_575
H9 H21C 3.5195 no 4_575
H9 H29C 3.5053 no 4_565
H9 H31A 2.6235 no 3_676
H9 H31C 3.1901 no 3_676
H12A C14 3.2508 no 3_776
H12A C22 3.1210 no 2_746
H12A H12C 3.2728 no 3_776
H12A H14A 2.7089 no 3_776
H12A H14B 3.2019 no 3_776
H12A H14C 3.3360 no 3_776
H12A H22A 2.6706 no 2_746
H12A H22B 3.4777 no 2_746
H12A H22C 2.7863 no 2_746
H12A H28A 2.9633 no 3_776
H12B C14 3.1623 no 3_776
H12B H14A 3.0630 no 3_776
H12B H14B 2.9868 no 3_776
H12B H14C 2.9016 no 3_776
H12B H32A 3.1847 no 3_776
H12C O2 2.8341 no 3_776
H12C C12 3.0732 no 3_776
H12C C14 3.2008 no 3_776
H12C C16 3.2826 no 3_776
H12C C28 3.4527 no 3_776
H12C H12A 3.2728 no 3_776
H12C H12C 2.3900 no 3_776
H12C H14A 2.7985 no 3_776
H12C H14B 3.4700 no 3_776
H12C H14C 2.8613 no 3_776
H12C H28A 2.7732 no 3_776
H12C H30B 3.5814 no 3_776
H13 H24B 3.4628 no 1_565
H13 H24C 3.3339 no 1_565
H13 H27A 3.1590 no 2_655
H13 H29B 3.2231 no 1_565
H13 H29C 3.1791 no 1_565
H13 H31A 3.2889 no 2_655
H14A C12 3.0247 no 3_776
H14A C22 3.3643 no 4_574
H14A H12A 2.7089 no 3_776
H14A H12B 3.0630 no 3_776
H14A H12C 2.7985 no 3_776
H14A H22A 2.4414 no 4_574
H14B C12 3.4006 no 3_776
H14B C22 3.3752 no 4_574
H14B C24 3.5603 no 4_564
H14B H12A 3.2019 no 3_776
H14B H12B 2.9868 no 3_776
H14B H12C 3.4700 no 3_776
H14B H22A 2.7042 no 4_574
H14B H22B 3.1865 no 4_574
H14B H24A 2.7195 no 4_564
H14C C12 3.2035 no 3_776
H14C H12A 3.3360 no 3_776
H14C H12B 2.9016 no 3_776
H14C H12C 2.8613 no 3_776
H20 O5 2.5901 no 3_676
H20 O6 2.9119 no 3_676
H20 N7 3.5798 no 3_676
H20 C8 3.5353 no 3_676
H20 C10 3.5517 no 3_676
H20 C29 3.0546 no 3_676
H20 C31 3.4711 no 4_575
H20 B33 3.4204 no 3_676
H20 B35 3.3447 no 3_676
H20 H8A 3.0483 no 3_676
H20 H29A 2.7855 no 3_676
H20 H29B 2.5940 no 3_676
H20 H31B 2.8729 no 4_575
H20 H31C 3.3113 no 4_575
H21A O1 3.1752 no 4_574
H21A C32 3.5605 no 1_565
H21A H8B 3.2029 no 4_574
H21A H22A 2.9052 no 4_574
H21A H26B 3.1626 no 4_574
H21A H29C 3.1564 no 1_565
H21A H32B 3.4635 no 1_565
H21A H32C 2.8084 no 1_565
H21B C9 3.0357 no 4_574
H21B C10 3.5987 no 4_574
H21B C20 3.5736 no 4_574
H21B H8B 3.4517 no 4_574
H21B H9 2.7893 no 4_574
H21B H29C 2.8554 no 1_565
H21C O1 3.2549 no 4_574
H21C C9 3.3481 no 4_574
H21C C10 3.4559 no 4_574
H21C C24 3.2784 no 4_564
H21C H8B 3.4587 no 4_574
H21C H9 3.5195 no 4_574
H21C H22A 3.3153 no 4_574
H21C H24A 2.9973 no 4_564
H21C H24B 3.5095 no 4_564
H21C H24C 2.8365 no 4_564
H22A C12 3.5179 no 2_756
H22A C14 2.9854 no 4_575
H22A C21 3.4539 no 4_575
H22A H12A 2.6706 no 2_756
H22A H14A 2.4414 no 4_575
H22A H14B 2.7042 no 4_575
H22A H21A 2.9052 no 4_575
H22A H21C 3.3153 no 4_575
H22A H24A 3.3607 no 1_565
H22A H26A 3.5592 no 2_756
H22A H26C 3.5339 no 2_756
H22A H28A 3.5352 no 4_575
H22B C24 3.0946 no 1_565
H22B C30 3.1466 no 1_565
H22B H12A 3.4777 no 2_756
H22B H14B 3.1865 no 4_575
H22B H24A 2.4704 no 1_565
H22B H24B 2.8624 no 1_565
H22B H26A 3.5732 no 2_756
H22B H26C 3.1799 no 2_756
H22B H30A 3.0932 no 1_565
H22B H30C 2.3829 no 1_565
H22C C26 3.0128 no 2_756
H22C H12A 2.7863 no 2_756
H22C H26A 2.4424 no 2_756
H22C H26B 3.4947 no 2_756
H22C H26C 2.7580 no 2_756
H22C H30C 3.3631 no 1_565
H24A C22 3.3027 no 1_545
H24A H14B 2.7195 no 4_565
H24A H21C 2.9973 no 4_565
H24A H22A 3.3607 no 1_545
H24A H22B 2.4704 no 1_545
H24A H27C 2.8730 no 4_565
H24A H28C 3.4471 no 1_545
H24B O1 3.3901 no 1_545
H24B O3 3.1077 no 1_545
H24B C13 3.5836 no 1_545
H24B C28 3.5156 no 1_545
H24B H13 3.4628 no 1_545
H24B H21C 3.5095 no 4_565
H24B H22B 2.8624 no 1_545
H24B H28C 2.5961 no 1_545
H24C C13 3.2839 no 1_545
H24C C25 3.5185 no 1_545
H24C H13 3.3339 no 1_545
H24C H21C 2.8365 no 4_565
H24C H25 3.4372 no 3_676
H24C H27C 2.7520 no 4_565
H24C H31B 3.4071 no 4_565
H25 O6 3.1162 no 3_676
H25 C27 3.2739 no 2_655
H25 H8A 2.8100 no 3_676
H25 H24C 3.4372 no 3_676
H25 H27A 2.8244 no 2_655
H25 H27C 2.8445 no 2_655
H25 H29B 3.1501 no 3_676
H25 H31A 3.5887 no 2_655
H25 H31B 3.4037 no 2_655
H26A C22 3.3078 no 2_746
H26A H22A 3.5592 no 2_746
H26A H22B 3.5732 no 2_746
H26A H22C 2.4424 no 2_746
H26A H32A 3.0825 no 4_565
H26B C32 2.9390 no 4_565
H26B H21A 3.1626 no 4_575
H26B H22C 3.4947 no 2_746
H26B H32A 2.6106 no 4_565
H26B H32B 3.1572 no 4_565
H26B H32C 2.5934 no 4_565
H26C C22 3.3202 no 2_746
H26C C30 3.2507 no 2_756
H26C H22A 3.5339 no 2_746
H26C H22B 3.1799 no 2_746
H26C H22C 2.7580 no 2_746
H26C H30A 2.9523 no 2_756
H26C H30B 3.1454 no 2_756
H26C H30C 3.1087 no 2_756
H27A C13 3.5735 no 2_645
H27A C25 3.3940 no 2_645
H27A H8A 3.1237 no 4_564
H27A H13 3.1590 no 2_645
H27A H25 2.8244 no 2_645
H27A H31C 3.3784 no 2_645
H27B H8A 3.4222 no 4_564
H27C O6 3.1069 no 4_564
H27C C24 3.1916 no 4_564
H27C H8A 3.1501 no 4_564
H27C H24A 2.8730 no 4_564
H27C H24C 2.7520 no 4_564
H27C H25 2.8445 no 2_645
H28A C12 3.3099 no 3_776
H28A H12A 2.9633 no 3_776
H28A H12C 2.7732 no 3_776
H28A H22A 3.5352 no 4_574
H28A H30B 3.0302 no 3_776
H28A H32C 3.5652 no 1_565
H28B C30 3.4766 no 1_565
H28B H30B 3.0040 no 3_776
H28B H30C 2.5522 no 1_565
H28B H32A 3.0813 no 3_776
H28B H32C 3.5380 no 1_565
H28C C24 3.4067 no 1_565
H28C C30 3.5969 no 1_565
H28C H24A 3.4471 no 1_565
H28C H24B 2.5961 no 1_565
H28C H30C 2.6970 no 1_565
H28C H32C 2.9355 no 1_565
H29A H20 2.7855 no 3_676
H29A H31A 3.2330 no 2_645
H29A H31C 3.4788 no 2_645
H29B C20 3.2850 no 3_676
H29B C25 3.5697 no 3_676
H29B C31 3.0970 no 2_645
H29B H13 3.2231 no 1_545
H29B H20 2.5940 no 3_676
H29B H25 3.1501 no 3_676
H29B H31A 2.6514 no 2_645
H29B H31B 2.8282 no 2_645
H29B H31C 3.3467 no 2_645
H29C C21 3.4320 no 1_545
H29C H9 3.5053 no 4_564
H29C H13 3.1791 no 1_545
H29C H21A 3.1564 no 1_545
H29C H21B 2.8554 no 1_545
H29C H31A 3.0963 no 2_645
H30A H22B 3.0932 no 1_545
H30A H26C 2.9523 no 2_746
H30B C28 3.4661 no 3_776
H30B H12C 3.5814 no 3_776
H30B H26C 3.1454 no 2_746
H30B H28A 3.0302 no 3_776
H30B H28B 3.0040 no 3_776
H30C C22 3.2521 no 1_545
H30C C28 3.0571 no 1_545
H30C H22B 2.3829 no 1_545
H30C H22C 3.3631 no 1_545
H30C H26C 3.1087 no 2_746
H30C H28B 2.5522 no 1_545
H30C H28C 2.6970 no 1_545
H31A C9 3.4791 no 3_676
H31A C29 3.1606 no 2_655
H31A H9 2.6235 no 3_676
H31A H13 3.2889 no 2_645
H31A H25 3.5887 no 2_645
H31A H29A 3.2330 no 2_655
H31A H29B 2.6514 no 2_655
H31A H29C 3.0963 no 2_655
H31B C9 3.5388 no 4_574
H31B C20 3.0241 no 4_574
H31B C25 3.5018 no 4_574
H31B C29 3.6000 no 2_655
H31B H20 2.8729 no 4_574
H31B H24C 3.4071 no 4_564
H31B H25 3.4037 no 2_645
H31B H29B 2.8282 no 2_655
H31C H9 3.1901 no 3_676
H31C H20 3.3113 no 4_574
H31C H27A 3.3784 no 2_655
H31C H29A 3.4788 no 2_655
H31C H29B 3.3467 no 2_655
H32A C26 3.2496 no 4_564
H32A H12B 3.1847 no 3_776
H32A H26A 3.0825 no 4_564
H32A H26B 2.6106 no 4_564
H32A H28B 3.0813 no 3_776
H32B H8B 2.9829 no 4_564
H32B H21A 3.4635 no 1_545
H32B H26B 3.1572 no 4_564
H32C C26 3.4993 no 4_564
H32C C28 3.5225 no 1_545
H32C H21A 2.8084 no 1_545
H32C H26B 2.5934 no 4_564
H32C H28A 3.5652 no 1_545
H32C H28B 3.5380 no 1_545
H32C H28C 2.9355 no 1_545

loop_
_geom_torsion_atom_site_label_1
_geom_torsion_atom_site_label_2
_geom_torsion_atom_site_label_3
_geom_torsion_atom_site_label_4
_geom_torsion
_geom_torsion_publ_flag
C15 O1 B34 O2 -12.18(12) no
C15 O1 B34 C11 166.01(9) no
B34 O1 C15 C16 26.62(10) no
B34 O1 C15 C22 148.87(9) no
B34 O1 C15 C26 -92.24(10) no
C16 O2 B34 O1 -9.26(12) no
C16 O2 B34 C11 172.67(9) no
B34 O2 C16 C12 146.24(8) no
B34 O2 C16 C15 24.85(9) no
B34 O2 C16 C28 -94.26(10) no
C18 O3 B33 O5 -16.45(12) no
C18 O3 B33 N7 -134.70(8) no
C18 O3 B33 C11 115.68(10) no
B33 O3 C18 C14 -94.06(10) no
B33 O3 C18 C17 25.56(10) no
B33 O3 C18 C21 147.59(8) no
C19 O4 B35 O6 -14.08(10) no
C19 O4 B35 C11 163.58(8) no
B35 O4 C19 C23 27.30(9) no
B35 O4 C19 C30 -91.66(10) no
B35 O4 C19 C32 149.80(8) no
C17 O5 B33 O3 -1.00(12) no
C17 O5 B33 N7 114.70(10) no
C17 O5 B33 C11 -138.07(9) no
B33 O5 C17 C18 16.07(11) no
B33 O5 C17 C27 137.38(9) no
B33 O5 C17 C31 -105.20(9) no
C23 O6 B35 O4 -6.84(10) no
C23 O6 B35 C11 175.43(8) no
B35 O6 C23 C19 22.92(9) no
B35 O6 C23 C24 145.29(8) no
B35 O6 C23 C29 -96.14(9) no
C10 N7 C13 C25 -3.48(15) no
C13 N7 C10 C8 -175.84(8) no
C13 N7 C10 C9 4.69(15) no
C10 N7 B33 O3 -142.27(8) no
C10 N7 B33 O5 101.46(10) no
C10 N7 B33 C11 -15.86(10) no
B33 N7 C10 C8 8.81(12) no
B33 N7 C10 C9 -170.67(8) no
C13 N7 B33 O3 42.63(13) no
C13 N7 B33 O5 -73.64(13) no
C13 N7 B33 C11 169.05(9) no
B33 N7 C13 C25 171.29(9) no
C10 C8 C11 B33 -13.66(10) no
C10 C8 C11 B34 102.19(8) no
C10 C8 C11 B35 -129.98(8) no
C11 C8 C10 N7 3.57(11) no
C11 C8 C10 C9 -176.99(9) no
C10 C9 C20 C25 -1.83(16) no
C20 C9 C10 N7 -2.00(16) no
C20 C9 C10 C8 178.61(9) no
C8 C11 B33 O3 130.96(11) no
C8 C11 B33 O5 -99.08(11) no
C8 C11 B33 N7 16.48(9) no
C8 C11 B34 O1 -20.90(14) no
C8 C11 B34 O2 157.01(10) no
C8 C11 B35 O4 -170.64(8) no
C8 C11 B35 O6 6.78(12) no
B33 C11 B34 O1 94.15(12) no
B33 C11 B34 O2 -87.94(13) no
B34 C11 B33 O3 12.33(15) no
B34 C11 B33 O5 142.29(10) no
B34 C11 B33 N7 -102.16(10) no
B33 C11 B35 O4 74.00(12) no
B33 C11 B35 O6 -108.58(11) no
B35 C11 B33 O3 -109.90(12) no
B35 C11 B33 O5 20.06(14) no
B35 C11 B33 N7 135.61(9) no
B34 C11 B35 O4 -44.09(14) no
B34 C11 B35 O6 133.32(10) no
B35 C11 B34 O1 -147.62(10) no
B35 C11 B34 O2 30.29(16) no
N7 C13 C25 C20 -0.42(16) no
O1 C15 C16 O2 -31.05(9) no
O1 C15 C16 C12 -149.33(8) no
O1 C15 C16 C28 83.53(10) no
C22 C15 C16 O2 -149.66(8) no
C22 C15 C16 C12 92.06(11) no
C22 C15 C16 C28 -35.07(12) no
C26 C15 C16 O2 83.08(10) no
C26 C15 C16 C12 -35.20(13) no
C26 C15 C16 C28 -162.34(8) no
O5 C17 C18 O3 -25.12(10) no
O5 C17 C18 C14 91.17(10) no
O5 C17 C18 C21 -142.58(9) no
C27 C17 C18 O3 -142.08(9) no
C27 C17 C18 C14 -25.79(12) no
C27 C17 C18 C21 100.46(11) no
C31 C17 C18 O3 92.62(11) no
C31 C17 C18 C14 -151.08(9) no
C31 C17 C18 C21 -24.83(15) no
O4 C19 C23 O6 -30.18(10) no
O4 C19 C23 C24 -147.80(8) no
O4 C19 C23 C29 84.47(10) no
C30 C19 C23 O6 83.49(11) no
C30 C19 C23 C24 -34.13(14) no
C30 C19 C23 C29 -161.87(9) no
C32 C19 C23 O6 -148.41(9) no
C32 C19 C23 C24 93.97(12) no
C32 C19 C23 C29 -33.76(13) no
C9 C20 C25 C13 3.01(16) no
